data_7237972
loop_
_publ_author_name
'Jiang, Yuqing'
'Wang, Jiaqiang'
'Huang, Guangxi'
'Li, Zhen'
'Li, Bing Shi'
'Tang, Ben Zhong'

_publ_section_title
;
 Insight from the old: mechanochromism and mechanoluminescence of two
 amine-containing tetraphenylethylene isomers
;
_journal_issue 38
_journal_name_full 'Journal of Materials Chemistry C'
_journal_page_first 11790
_journal_paper_doi 10.1039/C9TC04140K
_journal_volume 7
_journal_year 2019
_chemical_formula_moiety 'C26 H21 N'
_chemical_formula_sum 'C26 H21 N'
_chemical_formula_weight 347.44
_space_group_crystal_system monoclinic
_space_group_IT_number 4
_space_group_name_Hall 'P 2yb'
_space_group_name_H-M_alt 'P 1 21 1'
_atom_sites_solution_hydrogens geom
_audit_creation_date 2018-06-09
_audit_creation_method
;
Olex2 1.2-alpha
(compiled 2018.05.18 svn.r3508 for OlexSys, GUI svn.r5497)
;
_audit_update_record
;
2019-03-20 deposited with the CCDC.	2019-09-03 downloaded from the CCDC.
;
_cell_angle_alpha 90
_cell_angle_beta 107.104(5)
_cell_angle_gamma 90
_cell_formula_units_Z 2
_cell_length_a 9.8537(5)
_cell_length_b 9.7409(5)
_cell_length_c 10.7497(5)
_cell_measurement_reflns_used 2978
_cell_measurement_temperature 293(2)
_cell_measurement_theta_max 72.3200
_cell_measurement_theta_min 4.5410
_cell_volume 986.16(9)
_computing_cell_refinement 'CrysAlisPro 1.171.39.28b (Rigaku OD, 2015)'
_computing_data_collection 'CrysAlisPro 1.171.39.28b (Rigaku OD, 2015)'
_computing_data_reduction 'CrysAlisPro 1.171.39.28b (Rigaku OD, 2015)'
_computing_molecular_graphics 'Olex2 (Dolomanov et al., 2009)'
_computing_publication_material 'Olex2 (Dolomanov et al., 2009)'
_computing_structure_refinement 'ShelXL (Sheldrick, 2015)'
_computing_structure_solution 'SHELXT 2014/5 (Sheldrick, 2014)'
_diffrn_ambient_temperature 293.15
_diffrn_detector 'CCD plate'
_diffrn_measured_fraction_theta_full 0.997
_diffrn_measured_fraction_theta_max 0.965
_diffrn_measurement_details
;
List of Runs (angles in degrees, time in seconds):

  # Type    Start    End  Width  t~exp~   \w     \q     \k     \f   Frames
#--------------------------------------------------------------------------
  1  \w    -16.00  13.00   0.50    0.50    --    0.00 -38.00 120.00   58
  2  \w    -86.00 -60.00   0.50    0.50    --    0.00 -38.00 120.00   52
  3  \w    -15.00  88.00   0.50    0.50    --    0.00  38.00   0.00  206
  4  \w     54.00  85.00   0.50    0.50    --    0.00  38.00-150.00   62
  5  \w     80.00 142.00   0.50    0.50    --   95.20  45.00 -90.00  124
  6  \w    151.00 177.00   0.50    0.50    --   95.20  45.00 -90.00   52
  7  \w     84.00 185.00   0.50    0.50    --   95.20  45.00-180.00  202
  8  \w     95.00 148.00   0.50    0.50    --   95.20  45.00 -30.00  106
  9  \w     75.00 147.00   0.50    0.50    --   95.20  15.00 120.00  144
 10  \w     69.00 112.00   0.50    0.50    --   95.20 -30.00 -30.00   86
 11  \w     57.00 112.00   0.50    0.50    --   95.20 -30.00  30.00  110
 12  \w     17.00 122.00   0.50    0.50    --   95.20 -77.00-150.00  210
;
_diffrn_measurement_device 'four-circle diffractometer'
_diffrn_measurement_device_type 'XtaLAB AFC12 (RINC): Kappa dual home/near'
_diffrn_measurement_method '\w scans'
_diffrn_orient_matrix_type 'CrysAlisPro convention (1999,Acta A55,543-557)'
_diffrn_orient_matrix_UB_11 0.0977679000
_diffrn_orient_matrix_UB_12 -0.0064201000
_diffrn_orient_matrix_UB_13 -0.0882726000
_diffrn_orient_matrix_UB_21 0.1008222000
_diffrn_orient_matrix_UB_22 0.1045053000
_diffrn_orient_matrix_UB_23 0.0882809000
_diffrn_orient_matrix_UB_31 0.0837565000
_diffrn_orient_matrix_UB_32 -0.1186206000
_diffrn_orient_matrix_UB_33 0.0830993000
_diffrn_radiation_monochromator graphite
_diffrn_radiation_probe x-ray
_diffrn_radiation_type CuK\a
_diffrn_radiation_wavelength 1.54184
_diffrn_reflns_av_R_equivalents 0.0183
_diffrn_reflns_av_unetI/netI 0.0267
_diffrn_reflns_Laue_measured_fraction_full 0.997
_diffrn_reflns_Laue_measured_fraction_max 0.965
_diffrn_reflns_limit_h_max 12
_diffrn_reflns_limit_h_min -11
_diffrn_reflns_limit_k_max 11
_diffrn_reflns_limit_k_min -12
_diffrn_reflns_limit_l_max 13
_diffrn_reflns_limit_l_min -13
_diffrn_reflns_number 5160
_diffrn_reflns_point_group_measured_fraction_full 0.846
_diffrn_reflns_point_group_measured_fraction_max 0.807
_diffrn_reflns_theta_full 67.684
_diffrn_reflns_theta_max 73.721
_diffrn_reflns_theta_min 4.303
_diffrn_source 'fine-focus sealed X-ray tube'
_diffrn_source_type 'Enhance (Cu) X-ray Source'
_exptl_absorpt_coefficient_mu 0.512
_exptl_absorpt_correction_T_max 1.00000
_exptl_absorpt_correction_T_min 0.72269
_exptl_absorpt_correction_type multi-scan
_exptl_absorpt_process_details
;
CrysAlisPro 1.171.39.28b (Rigaku Oxford Diffraction, 2015)
Empirical absorption correction using spherical harmonics,
 implemented in SCALE3 ABSPACK scaling algorithm.
;
_exptl_crystal_density_diffrn 1.170
_exptl_crystal_description block
_exptl_crystal_F_000 368
_refine_diff_density_max 0.322
_refine_diff_density_min -0.190
_refine_diff_density_rms 0.041
_refine_ls_abs_structure_details
;
 Flack x determined using 901 quotients [(I+)-(I-)]/[(I+)+(I-)]
 (Parsons, Flack and Wagner, Acta Cryst. B69 (2013) 249-259).
;
_refine_ls_abs_structure_Flack 0.4(8)
_refine_ls_extinction_coef 0.016(4)
_refine_ls_extinction_expression Fc^*^=kFc[1+0.001xFc^2^\l^3^/sin(2\q)]^-1/4^
_refine_ls_extinction_method 'SHELXL-2014/7 (Sheldrick 2014'
_refine_ls_goodness_of_fit_ref 1.075
_refine_ls_hydrogen_treatment constr
_refine_ls_matrix_type full
_refine_ls_number_parameters 255
_refine_ls_number_reflns 3222
_refine_ls_number_restraints 8
_refine_ls_restrained_S_all 1.082
_refine_ls_R_factor_all 0.0649
_refine_ls_R_factor_gt 0.0595
_refine_ls_shift/su_max 0.000
_refine_ls_shift/su_mean 0.000
_refine_ls_structure_factor_coef Fsqd
_refine_ls_weighting_details 'w=1/[\s^2^(Fo^2^)+(0.1353P)^2^+0.0124P] where P=(Fo^2^+2Fc^2^)/3'
_refine_ls_weighting_scheme calc
_refine_ls_wR_factor_gt 0.1803
_refine_ls_wR_factor_ref 0.1900
_reflns_Friedel_coverage 0.574
_reflns_Friedel_fraction_full 0.674
_reflns_Friedel_fraction_max 0.627
_reflns_number_gt 2740
_reflns_number_total 3222
_reflns_threshold_expression 'I > 2\s(I)'
_cod_data_source_file c9tc04140k2.cif
_cod_data_source_block fpj-12-1
_cod_database_code 7237972
_shelx_shelxl_version_number 2014/7
_shelx_space_group_comment
;
The symmetry employed for this shelxl refinement is uniquely defined
by the following loop, which should always be used as a source of
symmetry information in preference to the above space-group names.
They are only intended as comments.
;
_reflns_odcompleteness_completeness 99.79
_reflns_odcompleteness_iscentric 1
_reflns_odcompleteness_theta 66.97
_olex2_refinement_description
;
1. Fixed Uiso
 At 1.2 times of:
  All C(H) groups, All N(H,H) groups
2. Restrained distances
 N1A-C11
 1.4 with sigma of 0.02
3. Rigid body (RIGU) restrains
 C5, N1, C11, N1A
 with sigma for 1-2 distances of 0.001 and sigma for 1-3 distances of 0.001
4. Others
 Sof(H5)=Sof(N1A)=Sof(H1AA)=Sof(H1AB)=1-FVAR(1)
 Sof(H11)=Sof(N1)=Sof(H1A)=Sof(H1B)=FVAR(1)
5.a Aromatic/amide H refined with riding coordinates:
 C4(H4), C5(H5), C6(H6), C7(H7), C8(H8), C10(H10), C11(H11), C12(H12),
 C13(H13), C14(H14), C16(H16), C17(H17), C18(H18), C19(H19), C20(H20), C22(H22),
  C23(H23), C24(H24), C25(H25), C26(H26)
5.b X=CH2 refined with riding coordinates:
 N1(H1A,H1B), N1A(H1AA,H1AB)
;
_olex2_submission_special_instructions 'No special instructions were received'
_oxdiff_exptl_absorpt_empirical_details
;
Empirical correction (ABSPACK) includes:
- Absorption correction using spherical harmonics
- Frame scaling
;
_oxdiff_exptl_absorpt_empirical_full_max 1.344
_oxdiff_exptl_absorpt_empirical_full_min 0.701

loop_
_space_group_symop_operation_xyz
'x, y, z'
'-x, y+1/2, -z'

loop_
_atom_site_label
_atom_site_type_symbol
_atom_site_fract_x
_atom_site_fract_y
_atom_site_fract_z
_atom_site_U_iso_or_equiv
_atom_site_adp_type
_atom_site_occupancy
_atom_site_site_symmetry_order
_atom_site_calc_flag
_atom_site_refinement_flags_posn
_atom_site_refinement_flags_adp
_atom_site_refinement_flags_occupancy
_atom_site_disorder_assembly
_atom_site_disorder_group
C1 C 0.7535(3) 0.5052(4) 0.7618(3) 0.0676(8) Uani 1 1 d . . . . .
C2 C 0.6176(3) 0.4699(4) 0.7039(3) 0.0654(7) Uani 1 1 d . . . . .
C3 C 0.5184(3) 0.4364(4) 0.7786(3) 0.0662(8) Uani 1 1 d . . . . .
C4 C 0.4447(4) 0.3134(5) 0.7583(3) 0.0786(9) Uani 1 1 d . . . . .
H4 H 0.4574 0.2519 0.6966 0.094 Uiso 1 1 calc R . . . .
C5 C 0.3505(4) 0.2806(5) 0.8305(4) 0.0881(11) Uani 1 1 d . U . . .
H5 H 0.3034 0.1967 0.8186 0.106 Uiso 0.517(16) 1 calc R . P A 2
C6 C 0.3290(5) 0.3743(7) 0.9188(4) 0.0948(13) Uani 1 1 d . . . . .
H6 H 0.2667 0.3538 0.9665 0.114 Uiso 1 1 calc R . . . .
C7 C 0.3987(5) 0.4969(6) 0.9367(4) 0.0904(12) Uani 1 1 d . . . . .
H7 H 0.3822 0.5597 0.9958 0.109 Uiso 1 1 calc R . . . .
C8 C 0.4933(4) 0.5296(4) 0.8687(3) 0.0746(9) Uani 1 1 d . . . . .
H8 H 0.5404 0.6134 0.8827 0.090 Uiso 1 1 calc R . . . .
C9 C 0.5545(4) 0.4624(5) 0.5610(3) 0.0782(10) Uani 1 1 d . . . . .
C10 C 0.6215(7) 0.3947(6) 0.4813(5) 0.1143(19) Uani 1 1 d . . . . .
H10 H 0.7094 0.3532 0.5173 0.137 Uiso 1 1 calc R . . . .
C11 C 0.5565(13) 0.3894(11) 0.3474(7) 0.170(4) Uani 1 1 d D U . . .
H11 H 0.6018 0.3455 0.2938 0.204 Uiso 0.483(16) 1 calc R . P A 1
C12 C 0.4240(14) 0.4494(14) 0.2936(5) 0.197(6) Uani 1 1 d . . . . .
H12 H 0.3810 0.4455 0.2042 0.237 Uiso 1 1 calc R . . . .
C13 C 0.3599(8) 0.5114(10) 0.3686(5) 0.163(4) Uani 1 1 d . . . . .
H13 H 0.2709 0.5499 0.3312 0.196 Uiso 1 1 calc R . . . .
C14 C 0.4214(5) 0.5213(7) 0.5030(4) 0.1062(17) Uani 1 1 d . . . . .
H14 H 0.3740 0.5670 0.5539 0.127 Uiso 1 1 calc R . . . .
C15 C 0.8226(3) 0.4920(4) 0.9052(3) 0.0750(9) Uani 1 1 d . . . . .
C16 C 0.8036(4) 0.3755(6) 0.9737(4) 0.0948(12) Uani 1 1 d . . . . .
H16 H 0.7467 0.3038 0.9304 0.114 Uiso 1 1 calc R . . . .
C17 C 0.8703(6) 0.3670(8) 1.1071(5) 0.1164(18) Uani 1 1 d . . . . .
H17 H 0.8573 0.2887 1.1518 0.140 Uiso 1 1 calc R . . . .
C18 C 0.9538(7) 0.4697(9) 1.1738(5) 0.127(2) Uani 1 1 d . . . . .
H18 H 0.9969 0.4624 1.2630 0.153 Uiso 1 1 calc R . . . .
C19 C 0.9732(6) 0.5841(9) 1.1072(5) 0.123(2) Uani 1 1 d . . . . .
H19 H 1.0300 0.6554 1.1514 0.148 Uiso 1 1 calc R . . . .
C20 C 0.9082(4) 0.5946(6) 0.9735(4) 0.0923(12) Uani 1 1 d . . . . .
H20 H 0.9232 0.6728 0.9296 0.111 Uiso 1 1 calc R . . . .
C21 C 0.8474(4) 0.5601(4) 0.6866(3) 0.0696(8) Uani 1 1 d . . . . .
C22 C 0.8024(4) 0.6685(4) 0.6007(4) 0.0820(10) Uani 1 1 d . . . . .
H22 H 0.7134 0.7074 0.5892 0.098 Uiso 1 1 calc R . . . .
C23 C 0.8912(6) 0.7187(6) 0.5317(5) 0.1047(15) Uani 1 1 d . . . . .
H23 H 0.8607 0.7904 0.4729 0.126 Uiso 1 1 calc R . . . .
C24 C 1.0234(6) 0.6631(8) 0.5500(5) 0.1111(17) Uani 1 1 d . . . . .
H24 H 1.0820 0.6968 0.5031 0.133 Uiso 1 1 calc R . . . .
C25 C 1.0695(5) 0.5591(7) 0.6362(5) 0.1051(15) Uani 1 1 d . . . . .
H25 H 1.1593 0.5218 0.6482 0.126 Uiso 1 1 calc R . . . .
C26 C 0.9835(4) 0.5088(5) 0.7056(4) 0.0864(10) Uani 1 1 d . . . . .
H26 H 1.0169 0.4393 0.7663 0.104 Uiso 1 1 calc R . . . .
N1 N 0.2910(15) 0.1562(15) 0.8044(11) 0.148(5) Uani 0.483(16) 1 d . U P A 1
H1A H 0.2328 0.1279 0.8447 0.178 Uiso 0.483(16) 1 calc R . P A 1
H1B H 0.3111 0.1047 0.7473 0.178 Uiso 0.483(16) 1 calc R . P A 1
N1A N 0.607(3) 0.343(3) 0.260(2) 0.312(15) Uani 0.517(16) 1 d D U P A 2
H1AA H 0.5593 0.3513 0.1788 0.374 Uiso 0.517(16) 1 calc R . P A 2
H1AB H 0.6885 0.3035 0.2808 0.374 Uiso 0.517(16) 1 calc R . P A 2

loop_
_atom_site_aniso_label
_atom_site_aniso_U_11
_atom_site_aniso_U_22
_atom_site_aniso_U_33
_atom_site_aniso_U_23
_atom_site_aniso_U_13
_atom_site_aniso_U_12
C1 0.0622(16) 0.077(2) 0.0657(15) 0.0023(14) 0.0219(12) 0.0044(14)
C2 0.0642(16) 0.0734(19) 0.0600(15) 0.0012(13) 0.0204(12) 0.0019(14)
C3 0.0573(15) 0.084(2) 0.0556(13) 0.0040(14) 0.0146(11) 0.0041(14)
C4 0.078(2) 0.090(2) 0.0681(16) -0.0002(16) 0.0218(15) -0.0070(18)
C5 0.076(2) 0.107(3) 0.079(2) 0.018(2) 0.0200(17) -0.016(2)
C6 0.077(2) 0.138(4) 0.0724(19) 0.019(2) 0.0271(16) -0.004(2)
C7 0.090(2) 0.121(3) 0.0691(18) 0.007(2) 0.0364(17) 0.015(2)
C8 0.0734(19) 0.090(2) 0.0612(16) 0.0031(15) 0.0207(14) 0.0081(17)
C9 0.083(2) 0.093(2) 0.0605(15) -0.0051(15) 0.0247(15) -0.0265(19)
C10 0.145(4) 0.129(4) 0.088(3) -0.035(3) 0.066(3) -0.052(3)
C11 0.251(10) 0.202(8) 0.086(3) -0.058(5) 0.096(5) -0.125(8)
C12 0.252(11) 0.270(11) 0.053(2) 0.002(4) 0.019(4) -0.157(10)
C13 0.150(5) 0.230(9) 0.073(3) 0.049(4) -0.023(3) -0.098(6)
C14 0.088(2) 0.144(4) 0.071(2) 0.023(2) -0.0013(18) -0.031(3)
C15 0.0588(16) 0.097(3) 0.0681(16) 0.0103(17) 0.0177(13) 0.0113(16)
C16 0.079(2) 0.105(3) 0.092(2) 0.026(2) 0.0127(19) 0.015(2)
C17 0.106(3) 0.153(5) 0.086(3) 0.050(3) 0.022(2) 0.032(4)
C18 0.117(4) 0.168(6) 0.075(2) 0.020(3) -0.004(3) 0.015(4)
C19 0.100(3) 0.164(6) 0.087(3) -0.009(3) -0.003(2) 0.001(4)
C20 0.078(2) 0.113(3) 0.078(2) -0.002(2) 0.0104(17) 0.001(2)
C21 0.0643(17) 0.0763(19) 0.0719(17) -0.0007(15) 0.0257(13) -0.0029(15)
C22 0.073(2) 0.087(2) 0.087(2) 0.0102(19) 0.0232(16) -0.0073(18)
C23 0.110(3) 0.110(3) 0.095(3) 0.017(2) 0.032(2) -0.029(3)
C24 0.102(3) 0.146(5) 0.098(3) -0.010(3) 0.050(3) -0.045(3)
C25 0.081(2) 0.131(4) 0.120(3) -0.015(3) 0.055(2) -0.011(3)
C26 0.071(2) 0.094(3) 0.100(3) 0.000(2) 0.0344(18) 0.0000(18)
N1 0.184(12) 0.135(5) 0.133(8) -0.003(5) 0.056(8) -0.066(6)
N1A 0.39(3) 0.40(3) 0.220(17) -0.18(2) 0.21(2) -0.18(2)

loop_
_atom_type_symbol
_atom_type_description
_atom_type_scat_dispersion_real
_atom_type_scat_dispersion_imag
_atom_type_scat_source
C C 0.0180 0.0090 'International Tables Vol C Tables 4.2.6.8 and 6.1.1.4'
H H 0.0000 0.0000 'International Tables Vol C Tables 4.2.6.8 and 6.1.1.4'
N N 0.0311 0.0180 'International Tables Vol C Tables 4.2.6.8 and 6.1.1.4'

loop_
_geom_angle_atom_site_label_1
_geom_angle_atom_site_label_2
_geom_angle_atom_site_label_3
_geom_angle
C2 C1 C15 123.0(3)
C2 C1 C21 122.1(3)
C21 C1 C15 114.9(3)
C1 C2 C3 122.4(3)
C1 C2 C9 123.4(3)
C3 C2 C9 114.3(3)
C4 C3 C2 120.5(3)
C4 C3 C8 118.6(3)
C8 C3 C2 120.9(3)
C3 C4 H4 119.7
C3 C4 C5 120.6(4)
C5 C4 H4 119.7
C4 C5 H5 120.4
C6 C5 C4 119.2(4)
C6 C5 H5 120.4
N1 C5 C4 114.1(7)
N1 C5 C6 126.7(7)
C5 C6 H6 119.8
C7 C6 C5 120.3(4)
C7 C6 H6 119.8
C6 C7 H7 119.4
C6 C7 C8 121.2(4)
C8 C7 H7 119.4
C3 C8 H8 120.0
C7 C8 C3 120.1(4)
C7 C8 H8 120.0
C10 C9 C2 122.1(4)
C10 C9 C14 118.2(4)
C14 C9 C2 119.7(4)
C9 C10 H10 120.1
C9 C10 C11 119.7(8)
C11 C10 H10 120.1
C10 C11 H11 119.9
C12 C11 C10 120.3(8)
C12 C11 H11 119.9
N1A C11 C10 128.2(18)
N1A C11 C12 111.3(17)
C11 C12 H12 119.9
C13 C12 C11 120.1(5)
C13 C12 H12 119.9
C12 C13 H13 119.1
C12 C13 C14 121.9(8)
C14 C13 H13 119.1
C9 C14 H14 120.1
C13 C14 C9 119.8(6)
C13 C14 H14 120.1
C16 C15 C1 121.5(4)
C20 C15 C1 120.7(3)
C20 C15 C16 117.8(3)
C15 C16 H16 120.1
C17 C16 C15 119.7(5)
C17 C16 H16 120.1
C16 C17 H17 119.1
C18 C17 C16 121.9(6)
C18 C17 H17 119.1
C17 C18 H18 120.6
C17 C18 C19 118.7(4)
C19 C18 H18 120.6
C18 C19 H19 119.8
C18 C19 C20 120.4(6)
C20 C19 H19 119.8
C15 C20 C19 121.4(5)
C15 C20 H20 119.3
C19 C20 H20 119.3
C22 C21 C1 120.3(3)
C22 C21 C26 118.6(3)
C26 C21 C1 121.1(3)
C21 C22 H22 120.2
C21 C22 C23 119.6(4)
C23 C22 H22 120.2
C22 C23 H23 119.8
C24 C23 C22 120.3(5)
C24 C23 H23 119.8
C23 C24 H24 119.8
C25 C24 C23 120.3(4)
C25 C24 H24 119.8
C24 C25 H25 119.9
C24 C25 C26 120.1(5)
C26 C25 H25 119.9
C21 C26 H26 119.5
C25 C26 C21 121.0(5)
C25 C26 H26 119.5
C5 N1 H1A 120.0
C5 N1 H1B 120.0
H1A N1 H1B 120.0
C11 N1A H1AA 120.0
C11 N1A H1AB 120.0
H1AA N1A H1AB 120.0

loop_
_geom_bond_atom_site_label_1
_geom_bond_atom_site_label_2
_geom_bond_distance
C1 C2 1.345(5)
C1 C15 1.496(4)
C1 C21 1.495(5)
C2 C3 1.473(4)
C2 C9 1.480(4)
C3 C4 1.385(6)
C3 C8 1.401(5)
C4 H4 0.9300
C4 C5 1.410(6)
C5 H5 0.9300
C5 C6 1.378(8)
C5 N1 1.339(14)
C6 H6 0.9300
C6 C7 1.362(8)
C7 H7 0.9300
C7 C8 1.381(5)
C8 H8 0.9300
C9 C10 1.392(6)
C9 C14 1.399(7)
C10 H10 0.9300
C10 C11 1.394(10)
C11 H11 0.9300
C11 C12 1.391(17)
C11 N1A 1.272(15)
C12 H12 0.9300
C12 C13 1.308(16)
C13 H13 0.9300
C13 C14 1.397(6)
C14 H14 0.9300
C15 C16 1.396(6)
C15 C20 1.373(6)
C16 H16 0.9300
C16 C17 1.394(7)
C17 H17 0.9300
C17 C18 1.358(11)
C18 H18 0.9300
C18 C19 1.368(11)
C19 H19 0.9300
C19 C20 1.395(7)
C20 H20 0.9300
C21 C22 1.387(5)
C21 C26 1.389(5)
C22 H22 0.9300
C22 C23 1.392(6)
C23 H23 0.9300
C23 C24 1.371(8)
C24 H24 0.9300
C24 C25 1.358(9)
C25 H25 0.9300
C25 C26 1.374(6)
C26 H26 0.9300
N1 H1A 0.8600
N1 H1B 0.8600
N1A H1AA 0.8600
N1A H1AB 0.8600

loop_
_geom_torsion_atom_site_label_1
_geom_torsion_atom_site_label_2
_geom_torsion_atom_site_label_3
_geom_torsion_atom_site_label_4
_geom_torsion
C1 C2 C3 C4 -125.9(4)
C1 C2 C3 C8 55.9(5)
C1 C2 C9 C10 47.8(6)
C1 C2 C9 C14 -134.0(4)
C1 C15 C16 C17 179.7(4)
C1 C15 C20 C19 179.9(4)
C1 C21 C22 C23 179.8(4)
C1 C21 C26 C25 179.8(4)
C2 C1 C15 C16 43.6(5)
C2 C1 C15 C20 -137.0(4)
C2 C1 C21 C22 50.8(5)
C2 C1 C21 C26 -132.3(4)
C2 C3 C4 C5 179.4(3)
C2 C3 C8 C7 179.3(3)
C2 C9 C10 C11 179.3(5)
C2 C9 C14 C13 -178.4(5)
C3 C2 C9 C10 -132.7(4)
C3 C2 C9 C14 45.5(5)
C3 C4 C5 C6 2.0(6)
C3 C4 C5 N1 -177.5(8)
C4 C3 C8 C7 1.1(5)
C4 C5 C6 C7 -0.4(6)
C5 C6 C7 C8 -0.9(6)
C6 C7 C8 C3 0.5(6)
C8 C3 C4 C5 -2.4(5)
C9 C2 C3 C4 54.6(4)
C9 C2 C3 C8 -123.6(4)
C9 C10 C11 C12 -1.1(10)
C9 C10 C11 N1A 173.4(18)
C10 C9 C14 C13 -0.1(7)
C10 C11 C12 C13 0.1(13)
C11 C12 C13 C14 0.8(13)
C12 C13 C14 C9 -0.8(10)
C14 C9 C10 C11 1.0(7)
C15 C1 C2 C3 10.2(5)
C15 C1 C2 C9 -170.4(4)
C15 C1 C21 C22 -129.5(4)
C15 C1 C21 C26 47.3(5)
C15 C16 C17 C18 0.3(8)
C16 C15 C20 C19 -0.7(6)
C16 C17 C18 C19 -0.4(10)
C17 C18 C19 C20 0.0(10)
C18 C19 C20 C15 0.6(8)
C20 C15 C16 C17 0.3(6)
C21 C1 C2 C3 -170.2(3)
C21 C1 C2 C9 9.2(5)
C21 C1 C15 C16 -136.0(4)
C21 C1 C15 C20 43.4(5)
C21 C22 C23 C24 -1.1(7)
C22 C21 C26 C25 -3.3(6)
C22 C23 C24 C25 -0.4(8)
C23 C24 C25 C26 0.0(8)
C24 C25 C26 C21 1.9(7)
C26 C21 C22 C23 2.9(6)
N1 C5 C6 C7 179.1(9)
N1A C11 C12 C13 -175.2(16)
